data_7009615
loop_
_publ_author_name
'Kepert, Christopher M.'
'Deacon, Glen B.'
'Spiccia, Leone'
'Fallon, Gary D.'
'Skelton, Brian W.'
'White, Allan H.'

_publ_section_title
;
 A facile and benign synthesis of binuclear ruthenium(I)
 &#x201C;sawhorse&#x201D; complexes
;
_journal_issue 16
_journal_name_full 'Journal of the Chemical Society, Dalton Transactions'
_journal_page_first 2867
_journal_paper_doi 10.1039/b002304n
_journal_year 2000
_chemical_formula_analytical 'C24 H28 N2 O8 Ru2'
_chemical_formula_sum 'C24 H28 N2 O8 Ru2'
_chemical_formula_weight 674.63
_space_group_IT_number 14
_symmetry_cell_setting monoclinic
_symmetry_space_group_name_Hall '-P 2yn'
_symmetry_space_group_name_H-M 'P 1 21/n 1'
_audit_creation_date 97-06-12
_audit_creation_method from_xtal_archive_file_using_CIFIO
_cell_angle_alpha 90.00000
_cell_angle_beta 95.90(2)
_cell_angle_gamma 90.00000
_cell_formula_units_Z 4
_cell_length_a 12.246(3)
_cell_length_b 13.808(2)
_cell_length_c 16.542(4)
_cell_measurement_reflns_used 8
_cell_measurement_temperature 293
_cell_measurement_theta_max 20.5
_cell_measurement_theta_min 20.0
_cell_volume 2782.3(10)
_computing_cell_refinement 'Enraf-Nonius software'
_computing_data_collection 'Enraf-Nonius software'
_computing_data_reduction xtal
_computing_molecular_graphics xtal
_computing_publication_material xtal_BONDLA_CIFIO
_computing_structure_refinement xtal_CRYLSQ
_computing_structure_solution xtal
_diffrn_ambient_temperature 293
_diffrn_measurement_device CAD4
_diffrn_measurement_method 2theta/theta
_diffrn_radiation_detector 'single counter'
_diffrn_radiation_monochromator graphite
_diffrn_radiation_source 'sealed tube'
_diffrn_radiation_type Mo-K\a
_diffrn_radiation_wavelength 0.71073
_diffrn_reflns_av_R_equivalents .019
_diffrn_reflns_av_sigmaI/netI .03
_diffrn_reflns_limit_h_max 0
_diffrn_reflns_limit_h_min -15
_diffrn_reflns_limit_k_max 0
_diffrn_reflns_limit_k_min -17
_diffrn_reflns_limit_l_max 21
_diffrn_reflns_limit_l_min -21
_diffrn_reflns_number 6503
_diffrn_reflns_reduction_process perpendicular_monochr_Lp
_diffrn_reflns_theta_max 27.46
_diffrn_reflns_theta_min 1.93
_diffrn_standards_decay_% 0
_diffrn_standards_interval_time 60
_diffrn_standards_number 8
_exptl_absorpt_coefficient_mu 1.13
_exptl_absorpt_correction_T_max 0.79
_exptl_absorpt_correction_T_min 0.69
_exptl_absorpt_correction_type gaussian
_exptl_absorpt_process_details ' Xtal Absorb'
_exptl_crystal_colour yellow
_exptl_crystal_density_diffrn 1.611
_exptl_crystal_description prism
_exptl_crystal_F_000 1352
_exptl_crystal_size_max 0.48
_exptl_crystal_size_mid 0.35
_exptl_crystal_size_min 0.22
_refine_diff_density_max .51
_refine_diff_density_min -.425
_refine_ls_abs_structure_details none
_refine_ls_extinction_coef 13694(301)
_refine_ls_extinction_expression Eq22_p292_"Cryst._Comp."_Munksgaard_1970
_refine_ls_extinction_method Zachariasen
_refine_ls_goodness_of_fit_all 1.32
_refine_ls_goodness_of_fit_ref 1.32
_refine_ls_hydrogen_treatment noref
_refine_ls_matrix_type full
_refine_ls_number_constraints 0
_refine_ls_number_parameters 438
_refine_ls_number_reflns 6148
_refine_ls_number_restraints 0
_refine_ls_R_factor_all .041
_refine_ls_R_factor_gt .041
_refine_ls_shift/su_max .09
_refine_ls_shift/su_mean .003
_refine_ls_structure_factor_coef Fsqd
_refine_ls_weighting_scheme sigma
_refine_ls_wR_factor_all .067
_refine_ls_wR_factor_ref .067
_reflns_d_resolution_high .771
_reflns_d_resolution_low 10.577
_reflns_limit_h_max 15
_reflns_limit_h_min 0
_reflns_limit_k_max 17
_reflns_limit_k_min 0
_reflns_limit_l_max 21
_reflns_limit_l_min -21
_reflns_number_gt 6090
_reflns_number_total 6148
_reflns_threshold_expression 'Fsqd> sigma(Fsqd)'
_cod_data_source_file b002304n.txt
_cod_data_source_block ck369a
_cod_original_sg_symbol_Hall -p_2yn
_cod_original_sg_symbol_H-M p_1_21/n_1
_cod_database_code 7009615

loop_
_symmetry_equiv_pos_as_xyz
+x,+y,+z
1/2-x,1/2+y,1/2-z
-x,-y,-z
1/2+x,1/2-y,1/2+z

loop_
_atom_site_aniso_label
_atom_site_aniso_U_11
_atom_site_aniso_U_22
_atom_site_aniso_U_33
_atom_site_aniso_U_12
_atom_site_aniso_U_13
_atom_site_aniso_U_23
Ru1 .03156(12) .03047(12) .03289(12) .00043(8) .00614(8) .00270(9)
Ru2 .03047(12) .03394(13) .04273(14) .00138(9) .00903(9) -.00187(10)
C11 .0392(16) .0447(18) .0513(18) -.0010(13) .0086(13) .0024(15)
O11 .0728(17) .0354(13) .102(2) -.0073(11) .0189(15) -.0018(13)
C12 .0435(17) .0456(18) .0443(17) -.0053(13) .0041(13) .0047(14)
O12 .0684(16) .095(2) .0506(14) -.0149(14) -.0116(13) .0142(14)
O011 .0484(12) .0325(11) .0603(14) -.0017(9) .0232(10) .0000(10)
O012 .0558(14) .0356(12) .1032(19) -.0030(10) .0449(14) -.0074(12)
C011 .0362(15) .0333(15) .0449(16) -.0024(11) .0042(12) -.0007(12)
C012 .0432(17) .0313(15) .060(2) .0008(12) .0068(14) .0018(14)
C013 .065(3) .041(2) .095(3) .0115(18) -.005(2) -.003(2)
C014 .160(6) .051(3) .103(4) .007(3) -.069(4) -.019(3)
C015 .131(6) .050(3) .217(9) .013(3) .110(6) .047(4)
N101 .0351(12) .0418(14) .0398(13) .0006(10) .0083(10) -.0005(11)
C102 .050(2) .049(2) .053(2) -.0031(16) .0160(16) .0047(16)
C103 .064(2) .077(3) .071(3) -.012(2) .035(2) .001(2)
C104 .048(2) .084(3) .099(3) .001(2) .032(2) -.018(3)
C105 .051(2) .069(3) .076(3) .0175(19) .009(2) -.008(2)
C106 .0496(19) .049(2) .0494(19) .0075(15) .0112(15) .0009(16)
C21 .0518(19) .0449(19) .0475(18) .0000(14) .0175(14) -.0020(15)
O21 .111(2) .0392(14) .096(2) -.0024(14) .0400(17) -.0152(14)
C22 .0398(17) .082(3) .052(2) .0094(17) .0087(15) -.0221(18)
O22 .0598(17) .183(4) .0612(17) .037(2) -.0133(14) -.034(2)
O021 .0344(10) .0646(14) .0349(10) .0003(9) .0055(8) .0062(10)
O022 .0362(11) .0874(18) .0483(12) .0070(11) .0098(9) .0211(12)
C021 .0375(15) .0369(15) .0374(15) -.0026(12) .0069(12) .0002(12)
C022 .0428(16) .0503(18) .0341(15) -.0028(13) .0022(12) .0012(13)
C023 .047(2) .100(4) .054(2) -.006(2) -.0064(18) .017(2)
C024 .080(3) .055(2) .053(2) .002(2) -.006(2) .0075(18)
C025 .073(3) .090(3) .045(2) -.002(3) .006(2) -.014(2)
N201 .0376(13) .0450(15) .0622(17) .0005(11) .0183(12) .0009(13)
C202 .059(2) .068(3) .089(3) -.018(2) .022(2) -.007(2)
C203 .067(3) .076(3) .129(5) -.026(2) .032(3) .009(3)
C204 .074(3) .079(3) .105(4) .007(2) .046(3) .034(3)
C205 .073(3) .085(3) .065(3) .015(2) .030(2) .018(2)
C206 .056(2) .063(2) .060(2) .0061(18) .0206(18) .0061(19)

loop_
_atom_site_label
_atom_site_fract_x
_atom_site_fract_y
_atom_site_fract_z
_atom_site_U_iso_or_equiv
_atom_site_thermal_displace_type
_atom_site_calc_flag
_atom_site_calc_attached_atom
Ru1 .421566(17) .609656(15) .821960(13) .03144(12) Uani ? ?
Ru2 .595612(17) .620694(16) .736927(14) .03535(13) Uani ? ?
C11 .4091(2) .4775(2) .81374(19) .0448(17) Uani ? ?
O11 .4016(2) .39489(16) .80784(17) .0692(16) Uani ? ?
C12 .5054(2) .5969(2) .91921(18) .0445(16) Uani ? ?
O12 .5585(2) .5923(2) .98085(14) .0725(16) Uani ? ?
O011 .43437(16) .76310(14) .82535(12) .0458(11) Uani ? ?
O012 .58263(18) .77086(15) .75998(16) .0623(14) Uani ? ?
C011 .5067(2) .8091(2) .79313(17) .0382(15) Uani ? ?
C012 .5021(2) .9195(2) .7969(2) .0448(16) Uani ? ?
C013 .3845(4) .9547(3) .7788(3) .068(3) Uani ? ?
C014 .5429(7) .9495(4) .8825(4) .111(4) Uani ? ?
C015 .5677(6) .9635(4) .7312(6) .126(5) Uani ? ?
N101 .25972(18) .63386(17) .86869(14) .0386(12) Uani ? ?
C102 .2268(3) .5824(3) .9298(2) .0501(18) Uani ? ?
C103 .1245(3) .5930(3) .9565(3) .069(2) Uani ? ?
C104 .0534(3) .6584(3) .9189(3) .075(3) Uani ? ?
C105 .0859(3) .7132(3) .8570(3) .065(2) Uani ? ?
C106 .1892(3) .6988(2) .8340(2) .0488(18) Uani ? ?
C21 .6007(3) .4908(2) .71557(19) .0472(17) Uani ? ?
O21 .6041(2) .40933(18) .70170(18) .0800(18) Uani ? ?
C22 .6981(3) .6000(3) .8234(2) .057(2) Uani ? ?
O22 .7628(2) .5863(3) .87756(17) .103(2) Uani ? ?
O021 .33061(15) .63423(15) .70766(11) .0445(11) Uani ? ?
O022 .47582(16) .64743(18) .63870(13) .0569(13) Uani ? ?
C021 .3749(2) .6536(2) .64455(16) .0371(14) Uani ? ?
C022 .3030(2) .6921(2) .57033(17) .0425(16) Uani ? ?
C023 .1823(3) .6719(4) .5752(3) .068(3) Uani ? ?
C024 .3200(4) .8027(3) .5715(3) .063(2) Uani ? ?
C025 .3404(4) .6513(4) .4921(2) .069(3) Uani ? ?
N201 .7087(2) .66780(19) .64761(16) .0474(14) Uani ? ?
C202 .7914(3) .7284(3) .6665(3) .071(3) Uani ? ?
C203 .8651(4) .7537(4) .6110(4) .089(3) Uani ? ?
C204 .8515(4) .7176(4) .5354(3) .083(3) Uani ? ?
C205 .7680(4) .6572(4) .5151(3) .073(3) Uani ? ?
C206 .6968(3) .6341(3) .5714(2) .059(2) Uani ? ?
H102 .275(2) .542(2) .9558(18) .046(9) Uiso ? ?
H103 .108(3) .561(2) 1.000(2) .059(10) Uiso ? ?
H104 -.013(3) .661(3) .935(2) .080(12) Uiso ? ?
H105 .043(3) .763(3) .829(2) .079(12) Uiso ? ?
H106 .211(2) .732(2) .7948(18) .046(9) Uiso ? ?
H202 .799(3) .753(3) .717(2) .082(14) Uiso ? ?
H203 .912(3) .791(3) .634(2) .083(15) Uiso ? ?
H204 .903(4) .735(3) .502(3) .111(16) Uiso ? ?
H205 .751(3) .630(3) .463(2) .079(13) Uiso ? ?
H206 .634(3) .594(2) .557(2) .068(11) Uiso ? ?
H013a .385(2) 1.024(2) .7843(18) .052(9) Uiso ? ?
H013b .335(4) .920(4) .802(3) .13(2) Uiso ? ?
H013c .367(4) .941(4) .722(3) .15(2) Uiso ? ?
H014a .539(4) 1.016(4) .884(3) .126(19) Uiso ? ?
H014b .628(5) .931(4) .895(4) .16(2) Uiso ? ?
H014c .507(7) .919(6) .923(5) .24(5) Uiso ? ?
H015a .568(5) 1.016(4) .736(4) .14(3) Uiso ? ?
H015b .604(6) .937(6) .700(5) .22(4) Uiso ? ?
H015c .646(4) .958(3) .785(3) .108(18) Uiso ? ?
H023a .136(3) .702(2) .527(2) .067(10) Uiso ? ?
H023b .162(3) .693(3) .620(2) .067(13) Uiso ? ?
H023c .174(3) .597(3) .580(2) .091(14) Uiso ? ?
H024a .289(4) .821(3) .518(3) .111(16) Uiso ? ?
H024b .399(3) .818(3) .571(2) .071(12) Uiso ? ?
H024c .288(4) .835(4) .630(3) .15(2) Uiso ? ?
H025a .290(3) .677(3) .442(3) .092(13) Uiso ? ?
H025b .323(3) .582(3) .495(2) .090(15) Uiso ? ?
H025c .416(3) .667(3) .493(2) .086(14) Uiso ? ?

loop_
_atom_type_symbol
_atom_type_description
_atom_type_oxidation_number
_atom_type_number_in_cell
_atom_type_scat_dispersion_real
_atom_type_scat_dispersion_imag
_atom_type_scat_source
Ru ? 0 8 -1.42 .836 Int_Tables_Vol_IV_Tables_2.2B_and_2.3.1
C ? 0 96 .002 .002 Int_Tables_Vol_IV_Tables_2.2B_and_2.3.1
H ? 0 112 0 0 Int_Tables_Vol_IV_Tables_2.2B_and_2.3.1
N ? 0 8 .004 .003 Int_Tables_Vol_IV_Tables_2.2B_and_2.3.1
O ? 0 32 .008 .006 Int_Tables_Vol_IV_Tables_2.2B_and_2.3.1

loop_
_diffrn_attenuator_code
_diffrn_attenuator_scale
? ?

loop_
_geom_angle_atom_site_label_1
_geom_angle_atom_site_label_2
_geom_angle_atom_site_label_3
_geom_angle
_geom_angle_site_symmetry_1
_geom_angle_site_symmetry_2
_geom_angle_site_symmetry_3
_geom_angle_publ_flag
Ru2 Ru1 C11 94.73(10) . . . ?
Ru2 Ru1 C12 93.58(10) . . . ?
Ru2 Ru1 O011 84.06(6) . . . ?
Ru2 Ru1 N101 163.73(6) . . . ?
Ru2 Ru1 O021 84.03(5) . . . ?
C11 Ru1 C12 90.26(13) . . . ?
C11 Ru1 O011 177.26(11) . . . ?
C11 Ru1 N101 96.01(11) . . . ?
C11 Ru1 O021 93.49(11) . . . ?
C12 Ru1 O011 92.26(11) . . . ?
C12 Ru1 N101 98.55(12) . . . ?
C12 Ru1 O021 175.70(11) . . . ?
O011 Ru1 N101 84.67(8) . . . ?
O011 Ru1 O021 83.95(8) . . . ?
N101 Ru1 O021 83.15(8) . . . ?
Ru1 Ru2 O012 83.25(7) . . . ?
Ru1 Ru2 C21 95.17(10) . . . ?
Ru1 Ru2 C22 95.75(11) . . . ?
Ru1 Ru2 O022 83.47(6) . . . ?
Ru1 Ru2 N201 161.82(6) . . . ?
O012 Ru2 C21 177.59(11) . . . ?
O012 Ru2 C22 94.04(13) . . . ?
O012 Ru2 O022 84.72(9) . . . ?
O012 Ru2 N201 84.07(10) . . . ?
C21 Ru2 C22 87.93(15) . . . ?
C21 Ru2 O022 93.29(12) . . . ?
C21 Ru2 N201 97.05(12) . . . ?
C22 Ru2 O022 178.60(14) . . . ?
C22 Ru2 N201 98.09(13) . . . ?
O022 Ru2 N201 82.43(9) . . . ?
Ru1 C11 O11 179.3(3) . . . ?
Ru1 C12 O12 177.7(3) . . . ?
Ru1 O011 C011 123.22(19) . . . ?
Ru2 O012 C011 124.6(2) . . . ?
O011 C011 O012 124.5(3) . . . ?
O011 C011 C012 117.3(2) . . . ?
O012 C011 C012 118.3(3) . . . ?
C011 C012 C013 110.4(3) . . . ?
C011 C012 C014 107.6(3) . . . ?
C011 C012 C015 109.9(3) . . . ?
C013 C012 C014 108.2(4) . . . ?
C013 C012 C015 106.7(4) . . . ?
C014 C012 C015 114.0(5) . . . ?
C012 C013 H013a 107.9(18) . . . ?
C012 C013 H013b 115(3) . . . ?
C012 C013 H013c 104(3) . . . ?
H013a C013 H013b 119(4) . . . ?
H013a C013 H013c 106(4) . . . ?
H013b C013 H013c 104(5) . . . ?
C012 C014 H014a 107(3) . . . ?
C012 C014 H014b 109(3) . . . ?
C012 C014 H014c 114(5) . . . ?
H014a C014 H014b 107(4) . . . ?
H014a C014 H014c 114(6) . . . ?
H014b C014 H014c 106(6) . . . ?
C012 C015 H015a 108(5) . . . ?
C012 C015 H015b 130(6) . . . ?
C012 C015 H015c 84(2) . . . ?
H015a C015 H015b 122(8) . . . ?
H015a C015 H015c 90(5) . . . ?
H015b C015 H015c 90(6) . . . ?
Ru1 N101 C102 122.3(2) . . . ?
Ru1 N101 C106 120.8(2) . . . ?
C102 N101 C106 116.9(3) . . . ?
N101 C102 C103 122.9(3) . . . ?
N101 C102 H102 118(2) . . . ?
C103 C102 H102 119(2) . . . ?
C102 C103 C104 118.9(4) . . . ?
C102 C103 H103 120(2) . . . ?
C104 C103 H103 121(2) . . . ?
C103 C104 C105 119.3(4) . . . ?
C103 C104 H104 117(2) . . . ?
C105 C104 H104 123(2) . . . ?
C104 C105 C106 118.5(4) . . . ?
C104 C105 H105 124(2) . . . ?
C106 C105 H105 117(2) . . . ?
N101 C106 C105 123.5(3) . . . ?
N101 C106 H106 116(2) . . . ?
C105 C106 H106 120(2) . . . ?
Ru2 C21 O21 179.6(3) . . . ?
Ru2 C22 O22 179.4(4) . . . ?
Ru1 O021 C021 122.96(17) . . . ?
Ru2 O022 C021 124.53(19) . . . ?
O021 C021 O022 124.4(2) . . . ?
O021 C021 C022 118.7(2) . . . ?
O022 C021 C022 116.9(3) . . . ?
C021 C022 C023 112.1(3) . . . ?
C021 C022 C024 105.6(3) . . . ?
C021 C022 C025 110.8(3) . . . ?
C023 C022 C024 108.3(3) . . . ?
C023 C022 C025 110.9(3) . . . ?
C024 C022 C025 109.0(3) . . . ?
C022 C023 H023a 110(2) . . . ?
C022 C023 H023b 111(2) . . . ?
C022 C023 H023c 107(2) . . . ?
H023a C023 H023b 110(3) . . . ?
H023a C023 H023c 114(3) . . . ?
H023b C023 H023c 104(3) . . . ?
C022 C024 H024a 102(3) . . . ?
C022 C024 H024b 110(2) . . . ?
C022 C024 H024c 110(3) . . . ?
H024a C024 H024b 103(3) . . . ?
H024a C024 H024c 122(4) . . . ?
H024b C024 H024c 110(3) . . . ?
C022 C025 H025a 110(2) . . . ?
C022 C025 H025b 103(2) . . . ?
C022 C025 H025c 106(2) . . . ?
H025a C025 H025b 105(3) . . . ?
H025a C025 H025c 116(3) . . . ?
H025b C025 H025c 115(3) . . . ?
Ru2 N201 C202 122.7(3) . . . ?
Ru2 N201 C206 120.6(2) . . . ?
C202 N201 C206 116.7(3) . . . ?
N201 C202 C203 122.1(4) . . . ?
N201 C202 H202 117(3) . . . ?
C203 C202 H202 120(3) . . . ?
C202 C203 C204 119.6(4) . . . ?
C202 C203 H203 109(3) . . . ?
C204 C203 H203 132(3) . . . ?
C203 C204 C205 119.0(5) . . . ?
C203 C204 H204 116(3) . . . ?
C205 C204 H204 125(3) . . . ?
C204 C205 C206 119.8(4) . . . ?
C204 C205 H205 125(2) . . . ?
C206 C205 H205 115(2) . . . ?
N201 C206 C205 122.7(3) . . . ?
N201 C206 H206 116(2) . . . ?
C205 C206 H206 121(2) . . . ?

loop_
_geom_bond_atom_site_label_1
_geom_bond_atom_site_label_2
_geom_bond_distance
_geom_bond_site_symmetry_1
_geom_bond_site_symmetry_2
_geom_bond_publ_flag
Ru1 Ru2 2.6760(6) . . ?
Ru1 C11 1.836(3) . . ?
Ru1 C12 1.826(3) . . ?
Ru1 O011 2.125(2) . . ?
Ru1 N101 2.225(2) . . ?
Ru1 O021 2.1208(18) . . ?
Ru2 O012 2.117(2) . . ?
Ru2 C21 1.830(3) . . ?
Ru2 C22 1.826(3) . . ?
Ru2 O022 2.107(2) . . ?
Ru2 N201 2.224(3) . . ?
C11 O11 1.147(4) . . ?
C12 O12 1.153(4) . . ?
O011 C011 1.252(3) . . ?
O012 C011 1.245(4) . . ?
C011 C012 1.527(4) . . ?
C012 C013 1.521(5) . . ?
C012 C014 1.510(7) . . ?
C012 C015 1.541(10) . . ?
C013 H013a .96(3) . . ?
C013 H013b .89(5) . . ?
C013 H013c .96(6) . . ?
C014 H014a .92(5) . . ?
C014 H014b 1.07(6) . . ?
C014 H014c .94(8) . . ?
C015 H015a .73(6) . . ?
C015 H015b .80(8) . . ?
C015 H015c 1.24(5) . . ?
N101 C102 1.331(4) . . ?
N101 C106 1.333(4) . . ?
C102 C103 1.379(6) . . ?
C102 H102 .89(3) . . ?
C103 C104 1.359(6) . . ?
C103 H103 .88(3) . . ?
C104 C105 1.365(6) . . ?
C104 H104 .88(4) . . ?
C105 C106 1.373(5) . . ?
C105 H105 .95(4) . . ?
C106 H106 .86(3) . . ?
C21 O21 1.150(4) . . ?
C22 O22 1.150(4) . . ?
O021 C021 1.254(3) . . ?
O022 C021 1.253(3) . . ?
C021 C022 1.530(4) . . ?
C022 C023 1.515(5) . . ?
C022 C024 1.540(5) . . ?
C022 C025 1.525(5) . . ?
C023 H023a 1.01(3) . . ?
C023 H023b .86(4) . . ?
C023 H023c 1.04(4) . . ?
C024 H024a .95(4) . . ?
C024 H024b 1.00(4) . . ?
C024 H024c 1.16(5) . . ?
C025 H025a 1.04(4) . . ?
C025 H025b .99(4) . . ?
C025 H025c .95(4) . . ?
N201 C202 1.326(5) . . ?
N201 C206 1.338(5) . . ?
C202 C203 1.397(8) . . ?
C202 H202 .89(4) . . ?
C203 C204 1.341(8) . . ?
C203 H203 .83(4) . . ?
C204 C205 1.336(7) . . ?
C204 H204 .91(5) . . ?
C205 C206 1.377(6) . . ?
C205 H205 .94(4) . . ?
C206 H206 .95(3) . . ?

loop_
_geom_contact_atom_site_label_1
_geom_contact_atom_site_label_2
_geom_contact_distance
_geom_contact_site_symmetry_1
_geom_contact_site_symmetry_2
_geom_contact_publ_flag
Ru1 O11 2.983(2) . . ?
Ru1 O12 2.979(2) . . ?
Ru1 O012 3.211(2) . . ?
Ru1 C011 3.000(3) . . ?
Ru1 C102 3.144(4) . . ?
Ru1 C106 3.125(3) . . ?
Ru1 C21 3.376(3) . . ?
Ru1 C22 3.387(3) . . ?
Ru1 O022 3.212(2) . . ?
Ru1 C021 2.994(3) . . ?
Ru2 C11 3.368(3) . . ?
Ru2 C12 3.332(3) . . ?
Ru2 O011 3.240(2) . . ?
Ru2 C011 3.004(3) . . ?
Ru2 O21 2.980(3) . . ?
Ru2 O22 2.975(3) . . ?
Ru2 O021 3.237(2) . . ?
Ru2 C021 3.000(3) . . ?
Ru2 C202 3.145(4) . . ?
Ru2 C206 3.125(4) . . ?
C11 C12 2.595(4) . . ?
C11 N101 3.029(4) . . ?
C11 C21 2.993(5) . . ?
C11 O021 2.888(4) . . ?
C12 O011 2.856(4) . . ?
C12 N101 3.081(4) . . ?
C12 C22 2.976(5) . . ?
O011 O012 2.209(3) . . ?
O011 C012 2.377(4) . . ?
O011 C013 2.805(5) . . ?
O011 C014 3.004(6) . . ?
O011 N101 2.931(3) . . ?
O011 O021 2.839(3) . . ?
O012 C012 2.383(4) . . ?
O012 C015 2.705(7) . . ?
O012 C22 2.891(4) . . ?
O012 O022 2.846(3) . . ?
O012 N201 2.908(4) . . ?
C011 C013 2.503(5) . . ?
C011 C014 2.450(7) . . ?
C011 C015 2.513(8) . . ?
C012 H013a 2.03(3) . . ?
C012 H013b 2.06(5) . . ?
C012 H013c 1.99(5) . . ?
C012 H014a 1.98(5) . . ?
C012 H014b 2.12(6) . . ?
C012 H014c 2.08(8) . . ?
C012 H015a 1.90(6) . . ?
C012 H015b 2.14(8) . . ?
C012 H015c 1.87(5) . . ?
C013 C014 2.455(9) . . ?
C013 C015 2.456(10) . . ?
C014 C015 2.559(13) . . ?
C014 H015c 2.15(5) . . ?
N101 C103 2.381(5) . . ?
N101 C104 2.760(5) . . ?
N101 C105 2.384(4) . . ?
N101 O021 2.885(3) . . ?
N101 H102 1.92(3) . . ?
N101 H106 1.88(3) . . ?
C102 C104 2.358(5) . . ?
C102 C105 2.694(5) . . ?
C102 C106 2.271(5) . . ?
C102 H103 1.97(3) . . ?
C103 C105 2.351(6) . . ?
C103 C106 2.684(6) . . ?
C103 H102 1.97(3) . . ?
C103 H104 1.93(4) . . ?
C104 C106 2.352(6) . . ?
C104 H103 1.96(3) . . ?
C104 H105 2.06(4) . . ?
C105 H104 1.99(4) . . ?
C105 H106 1.95(3) . . ?
C106 O021 2.984(4) . . ?
C106 H105 1.99(4) . . ?
C21 C22 2.538(5) . . ?
C21 O022 2.869(4) . . ?
C21 N201 3.049(4) . . ?
C22 N201 3.070(4) . . ?
O021 O022 2.217(3) . . ?
O021 C022 2.399(3) . . ?
O021 C023 2.747(4) . . ?
O022 C022 2.376(3) . . ?
O022 C024 3.006(5) . . ?
O022 C025 2.794(5) . . ?
O022 N201 2.855(3) . . ?
O022 C206 3.036(4) . . ?
C021 C023 2.526(5) . . ?
C021 C024 2.446(5) . . ?
C021 C025 2.514(5) . . ?
C022 H023a 2.10(3) . . ?
C022 H023b 1.99(4) . . ?
C022 H023c 2.07(4) . . ?
C022 H024a 1.97(4) . . ?
C022 H024b 2.10(4) . . ?
C022 H025a 2.13(4) . . ?
C022 H025b 2.00(4) . . ?
C022 H025c 2.01(4) . . ?
C023 C024 2.476(6) . . ?
C023 C025 2.504(6) . . ?
C024 C025 2.495(6) . . ?
N201 C203 2.383(6) . . ?
N201 C204 2.764(6) . . ?
N201 C205 2.383(5) . . ?
N201 H202 1.91(4) . . ?
N201 H206 1.96(3) . . ?
C202 C204 2.366(8) . . ?
C202 C205 2.679(7) . . ?
C202 C206 2.267(6) . . ?
C202 H203 1.84(4) . . ?
C203 C205 2.307(7) . . ?
C203 C206 2.670(6) . . ?
C203 H202 2.00(4) . . ?
C203 H204 1.92(5) . . ?
C204 C206 2.346(6) . . ?
C204 H203 1.99(4) . . ?
C204 H205 2.02(4) . . ?
C205 H204 2.00(4) . . ?
C205 H206 2.04(4) . . ?
C206 H205 1.97(4) . . ?

loop_
_geom_torsion_atom_site_label_1
_geom_torsion_atom_site_label_2
_geom_torsion_atom_site_label_3
_geom_torsion_atom_site_label_4
_geom_torsion
_geom_torsion_site_symmetry_1
_geom_torsion_site_symmetry_2
_geom_torsion_site_symmetry_3
_geom_torsion_site_symmetry_4
_geom_torsion_publ_flag
? ? ? ? ? ? ? ? ? ?

loop_
_reflns_scale_group_code
_reflns_scale_meas_F
? 2.5102
